data_2218270
loop_
_publ_author_name
'Li, Hongqi'
'Song, Yanxi'
'Li, Xiumei'

_publ_section_title
;Methyl
 3,4-<i>O</i>-isopropylidene-2-<i>O</i>-[(methylsulfanyl)thiocarbonyl]-\b-<small>L</small>-arabinoside
;
_journal_coeditor_code WK2082
_journal_issue 5
_journal_name_full 'Acta Crystallographica Section E'
_journal_page_first o933
_journal_paper_doi 10.1107/S1600536808011458
_journal_volume 64
_journal_year 2008
_chemical_formula_iupac 'C11 H18 O5 S2'
_chemical_formula_moiety 'C11 H18 O5 S2'
_chemical_formula_sum 'C11 H18 O5 S2'
_chemical_formula_weight 294.37
_chemical_melting_point_gt 403
_chemical_melting_point_lt 400
_chemical_name_systematic
;Methyl
 3,4-<i>O</i>-isopropylidene-2-<i>O</i>-[(methylsulfanyl)thiocarbonyl]-\
\b-L-arabinoside
;
_space_group_IT_number 19
_symmetry_cell_setting orthorhombic
_symmetry_space_group_name_Hall 'P 2ac 2ab'
_symmetry_space_group_name_H-M 'P 21 21 21'
_atom_sites_solution_hydrogens geom
_atom_sites_solution_primary direct
_atom_sites_solution_secondary difmap
_audit_creation_method SHELXL-97
_cell_angle_alpha 90.00
_cell_angle_beta 90.00
_cell_angle_gamma 90.00
_cell_formula_units_Z 4
_cell_length_a 9.1381(9)
_cell_length_b 11.2898(11)
_cell_length_c 13.9405(14)
_cell_measurement_reflns_used 3384
_cell_measurement_temperature 293(2)
_cell_measurement_theta_max 47.912
_cell_measurement_theta_min 4.643
_cell_volume 1438.2(2)
_computing_cell_refinement 'SAINT (Bruker, 2001)'
_computing_data_collection 'SMART (Bruker, 2001)'
_computing_data_reduction 'SAINT (Bruker, 2001)'
_computing_molecular_graphics 'SHELXTL (Sheldrick, 2008)'
_computing_publication_material 'SHELXTL (Sheldrick, 2008)'
_computing_structure_refinement 'SHELXTL (Sheldrick, 2008)'
_computing_structure_solution 'SHELXTL (Sheldrick, 2008)'
_diffrn_ambient_temperature 293(2)
_diffrn_measured_fraction_theta_full 0.998
_diffrn_measured_fraction_theta_max 0.998
_diffrn_measurement_device_type 'Bruker APEX CCD'
_diffrn_measurement_method \f
_diffrn_radiation_monochromator graphite
_diffrn_radiation_source 'fine-focus sealed tube'
_diffrn_radiation_type MoK\a
_diffrn_radiation_wavelength 0.71073
_diffrn_reflns_av_R_equivalents 0.0975
_diffrn_reflns_av_sigmaI/netI 0.0671
_diffrn_reflns_limit_h_max 8
_diffrn_reflns_limit_h_min -11
_diffrn_reflns_limit_k_max 14
_diffrn_reflns_limit_k_min -14
_diffrn_reflns_limit_l_max 17
_diffrn_reflns_limit_l_min -17
_diffrn_reflns_number 8467
_diffrn_reflns_theta_full 27.00
_diffrn_reflns_theta_max 27.00
_diffrn_reflns_theta_min 2.32
_exptl_absorpt_coefficient_mu 0.379
_exptl_absorpt_correction_T_max 1.000
_exptl_absorpt_correction_T_min 0.752
_exptl_absorpt_correction_type multi-scan
_exptl_absorpt_process_details '(SADABS; Sheldrick, 2004)'
_exptl_crystal_colour colorless
_exptl_crystal_density_diffrn 1.360
_exptl_crystal_density_method 'not measured'
_exptl_crystal_description prismatic
_exptl_crystal_F_000 624
_exptl_crystal_size_max 0.497
_exptl_crystal_size_mid 0.406
_exptl_crystal_size_min 0.390
_refine_diff_density_max 0.248
_refine_diff_density_min -0.191
_refine_ls_abs_structure_details 'Flack (1983), 1306 Friedel pairs'
_refine_ls_abs_structure_Flack -0.05(8)
_refine_ls_extinction_method none
_refine_ls_goodness_of_fit_ref 0.953
_refine_ls_hydrogen_treatment constr
_refine_ls_matrix_type full
_refine_ls_number_parameters 167
_refine_ls_number_reflns 3115
_refine_ls_number_restraints 0
_refine_ls_restrained_S_all 0.953
_refine_ls_R_factor_all 0.0504
_refine_ls_R_factor_gt 0.0416
_refine_ls_shift/su_max 0.001
_refine_ls_shift/su_mean 0.000
_refine_ls_structure_factor_coef Fsqd
_refine_ls_weighting_details 'calc w=1/[\s^2^(Fo^2^)+(0.0386P)^2^] where P=(Fo^2^+2Fc^2^)/3'
_refine_ls_weighting_scheme calc
_refine_ls_wR_factor_gt 0.0957
_refine_ls_wR_factor_ref 0.0990
_reflns_number_gt 2487
_reflns_number_total 3115
_reflns_threshold_expression I>2\s(I)
_cod_data_source_file wk2082.cif
_cod_data_source_block I
_cod_depositor_comments
;
The following automatic conversions were performed:
'_symmetry_cell_setting' value 'Orthorhombic' changed to 'orthorhombic'
according to '/home/saulius/struct/CIF-dictionaries/cif_core.dic'
dictionary named 'cif_core.dic' version 2.4.1 from 2010-06-29.

Automatic conversion script
Id: cif_fix_enum 1527 2010-12-29 10:47:43Z saulius 

The following automatic conversions were performed:

'_symmetry_cell_setting' value 'Orthorhombic' changed to
'orthorhombic' according to
/home/saulius/struct/CIF-dictionaries/cif_core.dic dictionary named
'cif_core.dic' version 2.4.1 from 2010-06-29.

Automatic conversion script
Id: cif_fix_values 1715 2011-07-08 13:25:40Z adriana 
;
_cod_database_code 2218270
_cod_database_fobs_code 2218270

loop_
_symmetry_equiv_pos_as_xyz
'x, y, z'
'-x+1/2, -y, z+1/2'
'-x, y+1/2, -z+1/2'
'x+1/2, -y+1/2, -z'

loop_
_atom_site_type_symbol
_atom_site_label
_atom_site_fract_x
_atom_site_fract_y
_atom_site_fract_z
_atom_site_U_iso_or_equiv
_atom_site_adp_type
_atom_site_calc_flag
_atom_site_refinement_flags
_atom_site_occupancy
S S1 0.98335(7) 1.00851(6) 0.84959(5) 0.0646(2) Uani d . 1
S S2 0.91603(8) 0.75403(5) 0.89614(5) 0.0669(2) Uani d . 1
O O1 0.72545(17) 0.90443(12) 0.86747(11) 0.0509(4) Uani d . 1
O O2 0.5721(2) 1.16759(15) 0.75190(13) 0.0639(5) Uani d . 1
O O3 0.51511(18) 1.00383(13) 1.00502(12) 0.0567(4) Uani d . 1
O O4 0.44353(18) 1.18675(13) 0.95542(11) 0.0593(4) Uani d . 1
O O5 0.5692(2) 0.97000(14) 0.70389(12) 0.0605(4) Uani d . 1
C C1 0.8723(3) 0.90034(18) 0.86865(16) 0.0473(5) Uani d . 1
C C2 0.6525(2) 1.01781(17) 0.85773(15) 0.0457(5) Uani d . 1
H H2 0.7075 1.0776 0.8937 0.055 Uiso calc R 1
C C3 0.6417(3) 1.0560(2) 0.7547(2) 0.0544(6) Uani d . 1
H H3 0.7408 1.0643 0.7286 0.065 Uiso calc R 1
C C4 0.4237(3) 1.1616(3) 0.78384(19) 0.0674(7) Uani d . 1
H H4A 0.3675 1.1162 0.7376 0.081 Uiso calc R 1
H H4B 0.3837 1.2411 0.7852 0.081 Uiso calc R 1
C C5 0.4044(3) 1.1071(2) 0.88035(19) 0.0601(6) Uani d . 1
H H5 0.3020 1.0833 0.8883 0.072 Uiso calc R 1
C C6 0.5033(2) 1.00210(18) 0.90391(17) 0.0522(5) Uani d . 1
H H6 0.4582 0.9280 0.8824 0.063 Uiso calc R 1
C C7 0.4676(3) 1.1180(2) 1.03915(17) 0.0576(6) Uani d . 1
C C8 0.5872(3) 1.1738(2) 1.0974(2) 0.0746(8) Uani d . 1
H H8A 0.6729 1.1831 1.0584 0.112 Uiso calc R 1
H H8B 0.6097 1.1240 1.1513 0.112 Uiso calc R 1
H H8C 0.5555 1.2499 1.1200 0.112 Uiso calc R 1
C C9 0.3288(3) 1.1016(3) 1.0968(2) 0.0898(10) Uani d . 1
H H9A 0.2923 1.1776 1.1163 0.115 Uiso calc R 1
H H9B 0.3494 1.0546 1.1525 0.115 Uiso calc R 1
H H9C 0.2567 1.0624 1.0581 0.115 Uiso calc R 1
C C10 0.5657(3) 0.9914(3) 0.60277(18) 0.0719(7) Uani d . 1
H H10A 0.4948 1.0517 0.5889 0.108 Uiso calc R 1
H H10B 0.5395 0.9198 0.5699 0.108 Uiso calc R 1
H H10C 0.6605 1.0171 0.5816 0.108 Uiso calc R 1
C C11 1.1125(3) 0.7582(3) 0.8980(2) 0.0867(10) Uani d . 1
H H11A 1.1483 0.7774 0.8351 0.110 Uiso calc R 1
H H11B 1.1496 0.6822 0.9170 0.110 Uiso calc R 1
H H11C 1.1446 0.8173 0.9428 0.110 Uiso calc R 1

loop_
_atom_site_aniso_label
_atom_site_aniso_U_11
_atom_site_aniso_U_22
_atom_site_aniso_U_33
_atom_site_aniso_U_12
_atom_site_aniso_U_13
_atom_site_aniso_U_23
S1 0.0495(3) 0.0544(3) 0.0899(5) -0.0063(3) -0.0028(3) 0.0012(3)
S2 0.0618(4) 0.0451(3) 0.0938(5) 0.0156(3) 0.0026(4) 0.0094(4)
O1 0.0464(8) 0.0338(7) 0.0726(10) 0.0039(6) -0.0027(8) 0.0054(7)
O2 0.0733(12) 0.0430(8) 0.0754(11) 0.0076(9) -0.0087(10) 0.0124(8)
O3 0.0616(10) 0.0418(8) 0.0667(9) 0.0057(9) 0.0069(8) 0.0086(7)
O4 0.0588(10) 0.0438(8) 0.0753(10) 0.0135(8) -0.0043(9) 0.0031(8)
O5 0.0642(11) 0.0504(8) 0.0668(10) 0.0004(8) -0.0101(8) -0.0006(8)
C1 0.0475(12) 0.0417(11) 0.0526(13) 0.0062(9) -0.0033(10) -0.0031(10)
C2 0.0447(11) 0.0299(9) 0.0626(14) 0.0015(9) -0.0038(10) 0.0039(10)
C3 0.0484(13) 0.0420(11) 0.0726(16) 0.0007(11) -0.0045(11) 0.0051(11)
C4 0.0679(17) 0.0574(14) 0.0767(18) 0.0202(15) -0.0196(15) 0.0030(13)
C5 0.0428(12) 0.0521(12) 0.0854(18) 0.0067(11) -0.0077(13) 0.0011(13)
C6 0.0465(12) 0.0382(10) 0.0719(15) -0.0009(11) -0.0028(11) 0.0009(11)
C7 0.0583(16) 0.0469(12) 0.0676(15) 0.0092(11) 0.0070(13) 0.0079(11)
C8 0.0845(19) 0.0596(15) 0.0799(18) 0.0064(16) -0.0079(17) -0.0018(14)
C9 0.070(2) 0.095(2) 0.104(2) 0.0147(18) 0.0279(18) 0.005(2)
C10 0.0788(18) 0.0741(17) 0.0629(15) 0.0076(16) -0.0103(15) -0.0025(14)
C11 0.0576(16) 0.085(2) 0.117(2) 0.0362(16) 0.0070(16) 0.017(2)

loop_
_atom_type_symbol
_atom_type_description
_atom_type_scat_dispersion_real
_atom_type_scat_dispersion_imag
_atom_type_scat_source
C C 0.0033 0.0016 'International Tables Vol C Tables 4.2.6.8 and 6.1.1.4'
H H 0.0000 0.0000 'International Tables Vol C Tables 4.2.6.8 and 6.1.1.4'
O O 0.0106 0.0060 'International Tables Vol C Tables 4.2.6.8 and 6.1.1.4'
S S 0.1246 0.1234 'International Tables Vol C Tables 4.2.6.8 and 6.1.1.4'

loop_
_geom_angle_atom_site_label_1
_geom_angle_atom_site_label_2
_geom_angle_atom_site_label_3
_geom_angle
C1 S2 C11 101.97(14)
C1 O1 C2 119.41(16)
C3 O2 C4 112.1(2)
C6 O3 C7 108.58(16)
C7 O4 C5 107.30(18)
C3 O5 C10 113.5(2)
O1 C1 S1 127.00(16)
O1 C1 S2 105.33(15)
S1 C1 S2 127.66(14)
O1 C2 C3 111.91(17)
O1 C2 C6 105.68(16)
C3 C2 C6 112.33(18)
O1 C2 H2 108.9
C3 C2 H2 108.9
C6 C2 H2 108.9
O5 C3 O2 113.57(19)
O5 C3 C2 108.75(18)
O2 C3 C2 108.2(2)
O5 C3 H3 108.8
O2 C3 H3 108.8
C2 C3 H3 108.8
O2 C4 C5 114.4(2)
O2 C4 H4A 108.7
C5 C4 H4A 108.7
O2 C4 H4B 108.7
C5 C4 H4B 108.7
H4A C4 H4B 107.6
O4 C5 C4 111.9(2)
O4 C5 C6 100.59(17)
C4 C5 C6 116.4(2)
O4 C5 H5 109.2
C4 C5 H5 109.2
C6 C5 H5 109.2
O3 C6 C2 110.65(18)
O3 C6 C5 104.42(18)
C2 C6 C5 110.47(18)
O3 C6 H6 110.4
C2 C6 H6 110.4
C5 C6 H6 110.4
O4 C7 O3 105.34(18)
O4 C7 C8 109.2(2)
O3 C7 C8 109.6(2)
O4 C7 C9 111.9(2)
O3 C7 C9 108.6(2)
C8 C7 C9 112.0(2)
C7 C8 H8A 109.5
C7 C8 H8B 109.5
H8A C8 H8B 109.5
C7 C8 H8C 109.5
H8A C8 H8C 109.5
H8B C8 H8C 109.5
C7 C9 H9A 109.5
C7 C9 H9B 109.5
H9A C9 H9B 109.5
C7 C9 H9C 109.5
H9A C9 H9C 109.5
H9B C9 H9C 109.5
O5 C10 H10A 109.5
O5 C10 H10B 109.5
H10A C10 H10B 109.5
O5 C10 H10C 109.5
H10A C10 H10C 109.5
H10B C10 H10C 109.5
S2 C11 H11A 109.5
S2 C11 H11B 109.5
H11A C11 H11B 109.5
S2 C11 H11C 109.5
H11A C11 H11C 109.5
H11B C11 H11C 109.5

loop_
_geom_bond_atom_site_label_1
_geom_bond_atom_site_label_2
_geom_bond_distance
S1 C1 1.610(2)
S2 C1 1.742(2)
S2 C11 1.796(3)
O1 C1 1.343(3)
O1 C2 1.450(2)
O2 C3 1.412(3)
O2 C4 1.429(3)
O3 C6 1.414(3)
O3 C7 1.441(3)
O4 C7 1.419(3)
O4 C5 1.426(3)
O5 C3 1.372(3)
O5 C10 1.431(3)
C2 C3 1.503(3)
C2 C6 1.518(3)
C2 H2 0.9800
C3 H3 0.9800
C4 C5 1.490(4)
C4 H4A 0.9700
C4 H4B 0.9700
C5 C6 1.526(3)
C5 H5 0.9800
C6 H6 0.9800
C7 C8 1.501(4)
C7 C9 1.513(4)
C8 H8A 0.9600
C8 H8B 0.9600
C8 H8C 0.9600
C9 H9A 0.9600
C9 H9B 0.9600
C9 H9C 0.9600
C10 H10A 0.9600
C10 H10B 0.9600
C10 H10C 0.9600
C11 H11A 0.9600
C11 H11B 0.9600
C11 H11C 0.9600

loop_
_geom_torsion_atom_site_label_1
_geom_torsion_atom_site_label_2
_geom_torsion_atom_site_label_3
_geom_torsion_atom_site_label_4
_geom_torsion
C2 O1 C1 S1 -6.7(3)
C2 O1 C1 S2 172.78(14)
C11 S2 C1 O1 -179.09(17)
C11 S2 C1 S1 0.4(2)
C1 O1 C2 C3 83.2(2)
C1 O1 C2 C6 -154.27(19)
C10 O5 C3 O2 65.6(3)
C10 O5 C3 C2 -173.94(19)
C4 O2 C3 O5 55.4(3)
C4 O2 C3 C2 -65.4(2)
O1 C2 C3 O5 57.3(2)
C6 C2 C3 O5 -61.4(2)
O1 C2 C3 O2 -178.93(17)
C6 C2 C3 O2 62.4(2)
C3 O2 C4 C5 54.0(3)
C7 O4 C5 C4 -161.4(2)
C7 O4 C5 C6 -37.1(2)
O2 C4 C5 O4 76.8(3)
O2 C4 C5 C6 -38.1(3)
C7 O3 C6 C2 102.62(19)
C7 O3 C6 C5 -16.2(2)
O1 C2 C6 O3 76.4(2)
C3 C2 C6 O3 -161.29(17)
O1 C2 C6 C5 -168.44(17)
C3 C2 C6 C5 -46.1(2)
O4 C5 C6 O3 32.2(2)
C4 C5 C6 O3 153.3(2)
O4 C5 C6 C2 -86.8(2)
C4 C5 C6 C2 34.3(3)
C5 O4 C7 O3 28.4(2)
C5 O4 C7 C8 146.0(2)
C5 O4 C7 C9 -89.5(3)
C6 O3 C7 O4 -6.3(2)
C6 O3 C7 C8 -123.6(2)
C6 O3 C7 C9 113.8(2)

loop_
_cod_related_entry_id
_cod_related_entry_database
_cod_related_entry_code
1 ChemSpider 9219781
